data_4301207
loop_
_publ_author_name
'Miloslav Pol\'a\<sek'
'Jan Kotek'
'Petr Hermann'
'Ivana C\'isa\<rov\'a'
'Koen Binnemans'
'Ivan Luke\<s'

_publ_section_title
;
Lanthanide(III) Complexes of Pyridine-N-Oxide Analogues of DOTA in Solution
and in the Solid State. A New Kind of Isomerism in Complexes of DOTA-like
Ligands
;
_journal_name_full 'Inorganic Chemistry'
_journal_page_first 466
_journal_page_last 475
_journal_paper_doi 10.1021/ic801597z
_journal_volume 48
_journal_year 2009
_chemical_compound_source 'synthesized by the authors'
_chemical_formula_moiety 'C20 H28 N5 O7 Tm, 3(H2 O)'
_chemical_formula_sum 'C20 H34 N5 O10 Tm'
_chemical_formula_weight 673.45
_chemical_name_systematic
; 
 ? 
;
_space_group_IT_number 2
_symmetry_cell_setting triclinic
_symmetry_space_group_name_Hall '-P 1'
_symmetry_space_group_name_H-M 'P -1'
_atom_sites_solution_hydrogens difmap
_atom_sites_solution_primary direct
_atom_sites_solution_secondary difmap
_audit_creation_method SHELXL-97
_cell_angle_alpha 81.7654(12)
_cell_angle_beta 86.6648(15)
_cell_angle_gamma 89.6355(16)
_cell_formula_units_Z 2
_cell_length_a 7.31450(10)
_cell_length_b 10.6758(3)
_cell_length_c 15.7482(4)
_cell_measurement_reflns_used 22733
_cell_measurement_temperature 150(1)
_cell_measurement_theta_max 27.48
_cell_measurement_theta_min 1.00
_cell_volume 1215.01(5)
_computing_cell_refinement 'COLLECT and DENZO'
_computing_data_collection 'COLLECT (Hooft, 1998) and DENZO (Otwinowski & Minor, 1997)'
_computing_data_reduction 'COLLECT and DENZO'
_computing_structure_refinement 'SHELXL-97 (Sheldrick, 1997)'
_computing_structure_solution 'SIR92 (Altomare et al., 1994)'
_diffrn_ambient_temperature 150(1)
_diffrn_detector_area_resol_mean 9.091
_diffrn_measured_fraction_theta_full 0.988
_diffrn_measured_fraction_theta_max 0.988
_diffrn_measurement_device_type 'Nonius KappaCCD area detector'
_diffrn_measurement_method '\f and \w scans to fill the Ewald sphere'
_diffrn_radiation_monochromator graphite
_diffrn_radiation_source 'fine-focus sealed tube'
_diffrn_radiation_type MoK\a
_diffrn_radiation_wavelength 0.71073
_diffrn_reflns_av_R_equivalents 0.0685
_diffrn_reflns_av_sigmaI/netI 0.0404
_diffrn_reflns_limit_h_max 9
_diffrn_reflns_limit_h_min -9
_diffrn_reflns_limit_k_max 13
_diffrn_reflns_limit_k_min -13
_diffrn_reflns_limit_l_max 20
_diffrn_reflns_limit_l_min -20
_diffrn_reflns_number 21850
_diffrn_reflns_theta_full 27.52
_diffrn_reflns_theta_max 27.52
_diffrn_reflns_theta_min 1.31
_diffrn_standards_number 0
_exptl_absorpt_coefficient_mu 3.716
_exptl_absorpt_correction_T_max 0.608
_exptl_absorpt_correction_T_min 0.214
_exptl_absorpt_correction_type integration
_exptl_absorpt_process_details
;
Gaussian integration (Coppens, 1970)
;
_exptl_crystal_colour colourless
_exptl_crystal_density_diffrn 1.841
_exptl_crystal_density_method 'not measured'
_exptl_crystal_description prism
_exptl_crystal_F_000 676
_exptl_crystal_size_max 0.55
_exptl_crystal_size_mid 0.18
_exptl_crystal_size_min 0.13
_refine_diff_density_max 1.084
_refine_diff_density_min -2.346
_refine_diff_density_rms 0.131
_refine_ls_extinction_coef 0.0056(4)
_refine_ls_extinction_expression Fc^*^=kFc[1+0.001xFc^2^\l^3^/sin(2\q)]^-1/4^
_refine_ls_extinction_method SHELXL
_refine_ls_goodness_of_fit_ref 1.195
_refine_ls_hydrogen_treatment constr
_refine_ls_matrix_type full
_refine_ls_number_parameters 344
_refine_ls_number_reflns 5539
_refine_ls_number_restraints 0
_refine_ls_restrained_S_all 1.195
_refine_ls_R_factor_all 0.0311
_refine_ls_R_factor_gt 0.0299
_refine_ls_shift/su_max 0.000
_refine_ls_shift/su_mean 0.000
_refine_ls_structure_factor_coef Fsqd
_refine_ls_weighting_details 'calc w=1/[\s^2^(Fo^2^)+(0.0053P)^2^+4.9089P] where P=(Fo^2^+2Fc^2^)/3'
_refine_ls_weighting_scheme calc
_refine_ls_wR_factor_gt 0.0727
_refine_ls_wR_factor_ref 0.0732
_reflns_number_gt 5381
_reflns_number_total 5539
_reflns_threshold_expression >2sigma(I)
_cod_data_source_file ic801597z_si_002_2.cif
_cod_data_source_block tmmil
_cod_database_code 4301207

loop_
_symmetry_equiv_pos_as_xyz
'x, y, z'
'-x, -y, -z'

loop_
_atom_site_label
_atom_site_type_symbol
_atom_site_fract_x
_atom_site_fract_y
_atom_site_fract_z
_atom_site_U_iso_or_equiv
_atom_site_adp_type
_atom_site_occupancy
_atom_site_symmetry_multiplicity
_atom_site_calc_flag
_atom_site_refinement_flags
_atom_site_disorder_assembly
_atom_site_disorder_group
Tm1 Tm -0.03373(2) 0.154172(16) 0.200255(10) 0.01358(7) Uani 1 1 d . . .
N1 N 0.2587(5) 0.0361(3) 0.2468(2) 0.0168(7) Uani 1 1 d . . .
C2 C 0.2921(6) 0.0622(4) 0.3355(3) 0.0204(8) Uani 1 1 d . . .
H21 H 0.4198 0.0394 0.3487 0.024 Uiso 1 1 calc R . .
H22 H 0.2094 0.0087 0.3776 0.024 Uiso 1 1 calc R . .
C3 C 0.2599(6) 0.2001(4) 0.3444(3) 0.0217(9) Uani 1 1 d . . .
H31 H 0.2926 0.2145 0.4024 0.026 Uiso 1 1 calc R . .
H32 H 0.3423 0.2530 0.3018 0.026 Uiso 1 1 calc R . .
N4 N 0.0694(5) 0.2415(3) 0.3318(2) 0.0168(7) Uani 1 1 d . . .
C5 C 0.0578(6) 0.3816(4) 0.3194(3) 0.0193(8) Uani 1 1 d . . .
H51 H 0.1298 0.4148 0.3626 0.023 Uiso 1 1 calc R . .
H52 H -0.0714 0.4071 0.3287 0.023 Uiso 1 1 calc R . .
C6 C 0.1289(6) 0.4395(4) 0.2302(3) 0.0183(8) Uani 1 1 d . . .
H61 H 0.1145 0.5326 0.2243 0.022 Uiso 1 1 calc R . .
H62 H 0.2612 0.4209 0.2230 0.022 Uiso 1 1 calc R . .
N7 N 0.0310(4) 0.3906(3) 0.1610(2) 0.0154(7) Uani 1 1 d . . .
C8 C 0.1440(6) 0.4162(4) 0.0791(3) 0.0193(8) Uani 1 1 d . . .
H81 H 0.1996 0.5014 0.0741 0.023 Uiso 1 1 calc R . .
H82 H 0.0647 0.4154 0.0303 0.023 Uiso 1 1 calc R . .
C9 C 0.2931(6) 0.3192(4) 0.0743(3) 0.0195(8) Uani 1 1 d . . .
H91 H 0.3672 0.3399 0.0195 0.023 Uiso 1 1 calc R . .
H92 H 0.3747 0.3220 0.1220 0.023 Uiso 1 1 calc R . .
N10 N 0.2157(4) 0.1890(3) 0.0799(2) 0.0160(7) Uani 1 1 d . . .
C11 C 0.3679(6) 0.0963(4) 0.0945(3) 0.0194(8) Uani 1 1 d . . .
H111 H 0.4760 0.1256 0.0563 0.023 Uiso 1 1 calc R . .
H112 H 0.3296 0.0131 0.0806 0.023 Uiso 1 1 calc R . .
C12 C 0.4182(5) 0.0825(4) 0.1876(3) 0.0188(8) Uani 1 1 d . . .
H121 H 0.5210 0.0222 0.1964 0.023 Uiso 1 1 calc R . .
H122 H 0.4588 0.1654 0.2010 0.023 Uiso 1 1 calc R . .
C20 C 0.2518(6) -0.1039(4) 0.2476(3) 0.0213(8) Uani 1 1 d . . .
H201 H 0.2832 -0.1215 0.1885 0.026 Uiso 1 1 calc R . .
H202 H 0.3486 -0.1426 0.2843 0.026 Uiso 1 1 calc R . .
C21 C 0.0763(6) -0.1692(4) 0.2780(3) 0.0195(8) Uani 1 1 d . . .
N22 N -0.0694(5) -0.1424(3) 0.2292(2) 0.0175(7) Uani 1 1 d . . .
O22N O -0.0617(4) -0.0451(3) 0.16523(18) 0.0193(6) Uani 1 1 d . . .
C23 C -0.2265(6) -0.2088(4) 0.2451(3) 0.0241(9) Uani 1 1 d . . .
H231 H -0.3238 -0.1908 0.2079 0.029 Uiso 1 1 calc R . .
C24 C -0.2480(7) -0.3026(5) 0.3147(3) 0.0301(10) Uani 1 1 d . . .
H241 H -0.3591 -0.3493 0.3256 0.036 Uiso 1 1 calc R . .
C25 C -0.1053(7) -0.3278(5) 0.3686(3) 0.0319(11) Uani 1 1 d . . .
H251 H -0.1193 -0.3894 0.4184 0.038 Uiso 1 1 calc R . .
C26 C 0.0581(7) -0.2624(4) 0.3491(3) 0.0258(9) Uani 1 1 d . . .
H261 H 0.1582 -0.2815 0.3845 0.031 Uiso 1 1 calc R . .
C30 C -0.0522(6) 0.1880(4) 0.4073(3) 0.0240(9) Uani 1 1 d . . .
H301 H -0.1423 0.2533 0.4201 0.029 Uiso 1 1 calc R . .
H302 H 0.0230 0.1685 0.4578 0.029 Uiso 1 1 calc R . .
C31 C -0.1545(6) 0.0701(4) 0.3958(3) 0.0197(8) Uani 1 1 d . . .
O311 O -0.1480(4) 0.0366(3) 0.32134(18) 0.0189(6) Uani 1 1 d . . .
O312 O -0.2441(4) 0.0131(3) 0.45978(19) 0.0254(7) Uani 1 1 d . . .
C40 C -0.1493(6) 0.4526(4) 0.1516(3) 0.0206(8) Uani 1 1 d . . .
H401 H -0.1853 0.4533 0.0919 0.025 Uiso 1 1 calc R . .
H402 H -0.1385 0.5416 0.1617 0.025 Uiso 1 1 calc R . .
C41 C -0.2980(6) 0.3875(4) 0.2131(3) 0.0210(8) Uani 1 1 d . . .
O411 O -0.2751(4) 0.2715(3) 0.24166(19) 0.0195(6) Uani 1 1 d . . .
O412 O -0.4378(4) 0.4499(3) 0.2289(3) 0.0366(9) Uani 1 1 d . . .
C50 C 0.1299(6) 0.1747(5) -0.0008(2) 0.0225(9) Uani 1 1 d . . .
H501 H 0.1386 0.0851 -0.0101 0.027 Uiso 1 1 calc R . .
H502 H 0.1990 0.2263 -0.0493 0.027 Uiso 1 1 calc R . .
C51 C -0.0708(6) 0.2149(4) -0.0008(3) 0.0189(8) Uani 1 1 d . . .
O511 O -0.1605(4) 0.2002(3) 0.07271(18) 0.0212(6) Uani 1 1 d . . .
O512 O -0.1363(5) 0.2560(3) -0.07016(19) 0.0288(7) Uani 1 1 d . . .
O1W O 0.5129(4) 0.3078(3) 0.8717(2) 0.0322(8) Uani 1 1 d . . .
H11W H 0.4983 0.3791 0.8413 0.039 Uiso 1 1 d R . .
H12W H 0.6262 0.2910 0.8812 0.039 Uiso 1 1 d R . .
O2W O 0.5172(5) 0.1760(3) 0.5378(2) 0.0311(7) Uani 1 1 d . . .
H21W H 0.5924 0.1321 0.5161 0.037 Uiso 1 1 d R . .
H22W H 0.4268 0.1371 0.5547 0.037 Uiso 1 1 d R . .
O3WA O 0.3438(11) 0.5848(8) 0.4977(6) 0.0316(19) Uani 0.40 1 d P . .
O3WB O 0.4270(12) 0.5903(7) 0.5728(5) 0.0290(19) Uani 0.40 1 d P . .
O3WC O 0.597(2) 0.4896(14) 0.6242(10) 0.021(3) Uani 0.20 1 d P . .

loop_
_atom_site_aniso_label
_atom_site_aniso_U_11
_atom_site_aniso_U_22
_atom_site_aniso_U_33
_atom_site_aniso_U_23
_atom_site_aniso_U_13
_atom_site_aniso_U_12
Tm1 0.01259(10) 0.01646(11) 0.01143(9) -0.00125(6) -0.00048(6) 0.00147(6)
N1 0.0181(16) 0.0179(17) 0.0152(16) -0.0044(13) -0.0026(13) 0.0022(13)
C2 0.023(2) 0.023(2) 0.0159(19) -0.0033(16) -0.0074(15) 0.0053(17)
C3 0.025(2) 0.026(2) 0.0163(19) -0.0061(16) -0.0073(16) 0.0034(17)
N4 0.0202(17) 0.0174(17) 0.0126(15) -0.0022(12) 0.0000(12) 0.0017(13)
C5 0.021(2) 0.019(2) 0.0184(19) -0.0031(15) -0.0003(15) 0.0024(16)
C6 0.0189(19) 0.017(2) 0.0192(19) -0.0036(15) -0.0011(15) -0.0006(16)
N7 0.0123(15) 0.0198(17) 0.0132(15) 0.0000(12) 0.0001(12) 0.0014(13)
C8 0.021(2) 0.021(2) 0.0146(18) 0.0000(15) 0.0005(15) -0.0014(16)
C9 0.0182(19) 0.024(2) 0.0155(18) -0.0023(15) 0.0019(15) -0.0016(16)
N10 0.0152(15) 0.0202(18) 0.0130(15) -0.0035(13) -0.0024(12) 0.0018(13)
C11 0.0179(19) 0.022(2) 0.0188(19) -0.0057(16) 0.0024(15) 0.0026(16)
C12 0.0101(17) 0.022(2) 0.025(2) -0.0041(16) -0.0028(15) 0.0031(15)
C20 0.023(2) 0.020(2) 0.021(2) -0.0034(16) -0.0014(16) 0.0076(17)
C21 0.025(2) 0.015(2) 0.0200(19) -0.0067(15) -0.0023(16) 0.0047(16)
N22 0.0217(17) 0.0155(17) 0.0156(16) -0.0041(13) 0.0014(13) 0.0017(13)
O22N 0.0282(16) 0.0153(14) 0.0151(13) -0.0037(11) -0.0038(11) 0.0008(12)
C23 0.022(2) 0.021(2) 0.031(2) -0.0120(18) 0.0021(17) 0.0008(17)
C24 0.032(3) 0.022(2) 0.036(3) -0.0085(19) 0.010(2) -0.0046(19)
C25 0.045(3) 0.021(2) 0.027(2) 0.0004(18) 0.010(2) 0.001(2)
C26 0.036(3) 0.020(2) 0.021(2) -0.0024(17) -0.0026(18) 0.0050(19)
C30 0.034(2) 0.024(2) 0.0134(19) -0.0029(16) 0.0035(17) -0.0013(19)
C31 0.019(2) 0.021(2) 0.0178(19) -0.0002(15) 0.0009(15) 0.0059(16)
O311 0.0228(15) 0.0167(15) 0.0170(14) -0.0037(11) 0.0027(11) -0.0002(11)
O312 0.0305(17) 0.0278(17) 0.0163(14) -0.0011(12) 0.0070(12) -0.0033(13)
C40 0.0170(19) 0.019(2) 0.025(2) 0.0003(16) -0.0027(16) 0.0037(16)
C41 0.0150(19) 0.021(2) 0.028(2) -0.0046(17) -0.0013(16) -0.0005(16)
O411 0.0161(14) 0.0169(15) 0.0249(15) -0.0025(11) 0.0023(11) 0.0021(11)
O412 0.0155(15) 0.0212(18) 0.072(3) -0.0067(17) 0.0063(16) 0.0044(13)
C50 0.026(2) 0.032(2) 0.0099(17) -0.0023(16) -0.0025(15) 0.0047(18)
C51 0.024(2) 0.018(2) 0.0160(18) -0.0047(15) -0.0047(15) 0.0010(16)
O511 0.0179(14) 0.0301(17) 0.0163(14) -0.0035(12) -0.0050(11) 0.0011(12)
O512 0.0353(18) 0.0350(19) 0.0169(15) -0.0034(13) -0.0095(13) 0.0108(15)
O1W 0.0227(16) 0.033(2) 0.041(2) -0.0053(15) -0.0050(14) -0.0010(14)
O2W 0.0289(17) 0.0287(19) 0.0357(19) -0.0065(14) 0.0015(14) 0.0049(14)
O3WA 0.030(4) 0.020(4) 0.042(5) -0.003(4) 0.010(4) 0.008(3)
O3WB 0.038(5) 0.014(4) 0.033(4) -0.005(3) 0.017(4) -0.005(3)
O3WC 0.019(7) 0.022(8) 0.024(7) -0.008(6) -0.005(6) -0.009(6)

loop_
_atom_type_symbol
_atom_type_description
_atom_type_scat_dispersion_real
_atom_type_scat_dispersion_imag
_atom_type_scat_source
C C 0.0033 0.0016 'International Tables Vol C Tables 4.2.6.8 and 6.1.1.4'
H H 0.0000 0.0000 'International Tables Vol C Tables 4.2.6.8 and 6.1.1.4'
N N 0.0061 0.0033 'International Tables Vol C Tables 4.2.6.8 and 6.1.1.4'
O O 0.0106 0.0060 'International Tables Vol C Tables 4.2.6.8 and 6.1.1.4'
Tm Tm -0.3139 5.2483 'International Tables Vol C Tables 4.2.6.8 and 6.1.1.4'

loop_
_geom_angle_atom_site_label_1
_geom_angle_atom_site_label_2
_geom_angle_atom_site_label_3
_geom_angle
_geom_angle_site_symmetry_1
_geom_angle_site_symmetry_3
_geom_angle_publ_flag
O311 Tm1 O511 128.90(11) . . ?
O311 Tm1 O411 77.01(10) . . ?
O511 Tm1 O411 81.18(11) . . ?
O311 Tm1 O22N 75.05(10) . . ?
O511 Tm1 O22N 80.02(11) . . ?
O411 Tm1 O22N 123.73(10) . . ?
O311 Tm1 N10 148.75(11) . . ?
O511 Tm1 N10 70.07(10) . . ?
O411 Tm1 N10 134.02(11) . . ?
O22N Tm1 N10 86.37(10) . . ?
O311 Tm1 N4 69.51(11) . . ?
O511 Tm1 N4 145.66(11) . . ?
O411 Tm1 N4 75.43(11) . . ?
O22N Tm1 N4 134.08(11) . . ?
N10 Tm1 N4 109.85(10) . . ?
O311 Tm1 N7 132.52(10) . . ?
O511 Tm1 N7 77.58(11) . . ?
O411 Tm1 N7 68.76(10) . . ?
O22N Tm1 N7 152.08(10) . . ?
N10 Tm1 N7 70.48(10) . . ?
N4 Tm1 N7 70.72(11) . . ?
O311 Tm1 N1 80.96(11) . . ?
O511 Tm1 N1 132.96(10) . . ?
O411 Tm1 N1 145.71(10) . . ?
O22N Tm1 N1 74.06(11) . . ?
N10 Tm1 N1 69.74(11) . . ?
N4 Tm1 N1 72.38(10) . . ?
N7 Tm1 N1 110.28(11) . . ?
C12 N1 C20 106.1(3) . . ?
C12 N1 C2 109.2(3) . . ?
C20 N1 C2 108.6(3) . . ?
C12 N1 Tm1 110.5(2) . . ?
C20 N1 Tm1 114.7(2) . . ?
C2 N1 Tm1 107.5(2) . . ?
N1 C2 C3 111.6(3) . . ?
N1 C2 H21 109.3 . . ?
C3 C2 H21 109.3 . . ?
N1 C2 H22 109.3 . . ?
C3 C2 H22 109.3 . . ?
H21 C2 H22 108.0 . . ?
N4 C3 C2 113.6(3) . . ?
N4 C3 H31 108.8 . . ?
C2 C3 H31 108.8 . . ?
N4 C3 H32 108.8 . . ?
C2 C3 H32 108.8 . . ?
H31 C3 H32 107.7 . . ?
C3 N4 C5 110.5(3) . . ?
C3 N4 C30 110.2(3) . . ?
C5 N4 C30 109.7(3) . . ?
C3 N4 Tm1 107.5(2) . . ?
C5 N4 Tm1 110.7(2) . . ?
C30 N4 Tm1 108.2(2) . . ?
N4 C5 C6 112.0(3) . . ?
N4 C5 H51 109.2 . . ?
C6 C5 H51 109.2 . . ?
N4 C5 H52 109.2 . . ?
C6 C5 H52 109.2 . . ?
H51 C5 H52 107.9 . . ?
N7 C6 C5 112.5(3) . . ?
N7 C6 H61 109.1 . . ?
C5 C6 H61 109.1 . . ?
N7 C6 H62 109.1 . . ?
C5 C6 H62 109.1 . . ?
H61 C6 H62 107.8 . . ?
C40 N7 C8 110.0(3) . . ?
C40 N7 C6 110.1(3) . . ?
C8 N7 C6 109.1(3) . . ?
C40 N7 Tm1 106.2(2) . . ?
C8 N7 Tm1 110.7(2) . . ?
C6 N7 Tm1 110.7(2) . . ?
N7 C8 C9 111.4(3) . . ?
N7 C8 H81 109.4 . . ?
C9 C8 H81 109.4 . . ?
N7 C8 H82 109.4 . . ?
C9 C8 H82 109.4 . . ?
H81 C8 H82 108.0 . . ?
N10 C9 C8 111.4(3) . . ?
N10 C9 H91 109.3 . . ?
C8 C9 H91 109.3 . . ?
N10 C9 H92 109.3 . . ?
C8 C9 H92 109.3 . . ?
H91 C9 H92 108.0 . . ?
C50 N10 C11 110.0(3) . . ?
C50 N10 C9 109.9(3) . . ?
C11 N10 C9 108.3(3) . . ?
C50 N10 Tm1 107.2(2) . . ?
C11 N10 Tm1 111.7(2) . . ?
C9 N10 Tm1 109.7(2) . . ?
N10 C11 C12 110.1(3) . . ?
N10 C11 H111 109.6 . . ?
C12 C11 H111 109.6 . . ?
N10 C11 H112 109.6 . . ?
C12 C11 H112 109.6 . . ?
H111 C11 H112 108.2 . . ?
N1 C12 C11 110.9(3) . . ?
N1 C12 H121 109.5 . . ?
C11 C12 H121 109.5 . . ?
N1 C12 H122 109.5 . . ?
C11 C12 H122 109.5 . . ?
H121 C12 H122 108.1 . . ?
C21 C20 N1 117.3(3) . . ?
C21 C20 H201 108.0 . . ?
N1 C20 H201 108.0 . . ?
C21 C20 H202 108.0 . . ?
N1 C20 H202 108.0 . . ?
H201 C20 H202 107.2 . . ?
N22 C21 C26 118.7(4) . . ?
N22 C21 C20 117.4(4) . . ?
C26 C21 C20 123.7(4) . . ?
O22N N22 C23 118.3(4) . . ?
O22N N22 C21 120.1(3) . . ?
C23 N22 C21 121.6(4) . . ?
N22 O22N Tm1 117.9(2) . . ?
N22 C23 C24 120.9(4) . . ?
N22 C23 H231 119.5 . . ?
C24 C23 H231 119.5 . . ?
C23 C24 C25 118.9(4) . . ?
C23 C24 H241 120.5 . . ?
C25 C24 H241 120.5 . . ?
C26 C25 C24 119.4(5) . . ?
C26 C25 H251 120.3 . . ?
C24 C25 H251 120.3 . . ?
C25 C26 C21 120.3(5) . . ?
C25 C26 H261 119.8 . . ?
C21 C26 H261 119.8 . . ?
N4 C30 C31 114.7(3) . . ?
N4 C30 H301 108.6 . . ?
C31 C30 H301 108.6 . . ?
N4 C30 H302 108.6 . . ?
C31 C30 H302 108.6 . . ?
H301 C30 H302 107.6 . . ?
O312 C31 O311 124.2(4) . . ?
O312 C31 C30 117.8(4) . . ?
O311 C31 C30 118.0(4) . . ?
C31 O311 Tm1 125.2(3) . . ?
N7 C40 C41 112.9(3) . . ?
N7 C40 H401 109.0 . . ?
C41 C40 H401 109.0 . . ?
N7 C40 H402 109.0 . . ?
C41 C40 H402 109.0 . . ?
H401 C40 H402 107.8 . . ?
O412 C41 O411 124.6(4) . . ?
O412 C41 C40 117.8(4) . . ?
O411 C41 C40 117.4(4) . . ?
C41 O411 Tm1 124.0(3) . . ?
N10 C50 C51 113.2(3) . . ?
N10 C50 H501 108.9 . . ?
C51 C50 H501 108.9 . . ?
N10 C50 H502 108.9 . . ?
C51 C50 H502 108.9 . . ?
H501 C50 H502 107.8 . . ?
O512 C51 O511 124.9(4) . . ?
O512 C51 C50 118.9(4) . . ?
O511 C51 C50 116.2(4) . . ?
C51 O511 Tm1 124.8(3) . . ?
H11W O1W H12W 113.1 . . ?
H21W O2W H22W 111.3 . . ?
O3WA O3WB O3WC 130.3(7) . . ?

loop_
_geom_bond_atom_site_label_1
_geom_bond_atom_site_label_2
_geom_bond_distance
_geom_bond_site_symmetry_2
_geom_bond_publ_flag
Tm1 O311 2.248(3) . ?
Tm1 O511 2.250(3) . ?
Tm1 O411 2.277(3) . ?
Tm1 O22N 2.287(3) . ?
Tm1 N10 2.543(3) . ?
Tm1 N4 2.544(3) . ?
Tm1 N7 2.551(3) . ?
Tm1 N1 2.566(3) . ?
N1 C12 1.490(5) . ?
N1 C20 1.495(5) . ?
N1 C2 1.497(5) . ?
C2 C3 1.515(6) . ?
C2 H21 0.9900 . ?
C2 H22 0.9900 . ?
C3 N4 1.475(5) . ?
C3 H31 0.9900 . ?
C3 H32 0.9900 . ?
N4 C5 1.483(5) . ?
N4 C30 1.491(5) . ?
C5 C6 1.514(5) . ?
C5 H51 0.9900 . ?
C5 H52 0.9900 . ?
C6 N7 1.494(5) . ?
C6 H61 0.9900 . ?
C6 H62 0.9900 . ?
N7 C40 1.478(5) . ?
N7 C8 1.484(5) . ?
C8 C9 1.505(6) . ?
C8 H81 0.9900 . ?
C8 H82 0.9900 . ?
C9 N10 1.493(5) . ?
C9 H91 0.9900 . ?
C9 H92 0.9900 . ?
N10 C50 1.476(5) . ?
N10 C11 1.491(5) . ?
C11 C12 1.519(6) . ?
C11 H111 0.9900 . ?
C11 H112 0.9900 . ?
C12 H121 0.9900 . ?
C12 H122 0.9900 . ?
C20 C21 1.485(6) . ?
C20 H201 0.9900 . ?
C20 H202 0.9900 . ?
C21 N22 1.356(6) . ?
C21 C26 1.388(6) . ?
N22 O22N 1.338(4) . ?
N22 C23 1.346(5) . ?
C23 C24 1.377(7) . ?
C23 H231 0.9500 . ?
C24 C25 1.384(8) . ?
C24 H241 0.9500 . ?
C25 C26 1.384(7) . ?
C25 H251 0.9500 . ?
C26 H261 0.9500 . ?
C30 C31 1.506(6) . ?
C30 H301 0.9900 . ?
C30 H302 0.9900 . ?
C31 O312 1.252(5) . ?
C31 O311 1.273(5) . ?
C40 C41 1.516(6) . ?
C40 H401 0.9900 . ?
C40 H402 0.9900 . ?
C41 O412 1.249(5) . ?
C41 O411 1.269(5) . ?
C50 C51 1.527(6) . ?
C50 H501 0.9900 . ?
C50 H502 0.9900 . ?
C51 O512 1.239(5) . ?
C51 O511 1.287(5) . ?
O1W H11W 0.8487 . ?
O1W H12W 0.8642 . ?
O2W H21W 0.8126 . ?
O2W H22W 0.7955 . ?
O3WA O3WB 1.370(13) . ?
O3WB O3WC 1.790(18) . ?
